data_7708697
loop_
_publ_author_name
'Li, Qiuxia'
'Shi, Chao'
'Huang, Manli'
'Zhang, Xinghua'
'Sun, Fangxiang'
'Zheng, Ying'
'Yan, Hong'
'Yang, Chuluo'
'Yuan, Aihua'

_publ_section_title
;
 Three types of charged ligand-based neutral phosphorescent iridium(iii)
 complexes featuring nido-carborane: synthesis, structures, and solution
 processed organic light-emitting diode applications
;
_journal_name_full 'Dalton Transactions'
_journal_paper_doi 10.1039/D1DT02990H
_journal_year 2021
_chemical_formula_moiety 'C42 H50 B9 Ir N4, 2(C H2 Cl2)'
_chemical_formula_sum 'C44 H54 B9 Cl4 Ir N4'
_chemical_formula_weight 1070.20
_space_group_crystal_system triclinic
_space_group_IT_number 2
_space_group_name_Hall '-P 1'
_space_group_name_H-M_alt 'P -1'
_atom_sites_solution_hydrogens mixed
_audit_creation_method SHELXL-2014/7
_audit_update_record
;
2021-07-07 deposited with the CCDC.	2021-10-21 downloaded from the CCDC.
;
_cell_angle_alpha 97.597(3)
_cell_angle_beta 91.556(3)
_cell_angle_gamma 116.084(3)
_cell_formula_units_Z 2
_cell_length_a 12.292(3)
_cell_length_b 13.345(3)
_cell_length_c 16.243(4)
_cell_measurement_reflns_used 2949
_cell_measurement_temperature 158(2)
_cell_measurement_theta_max 17.58
_cell_measurement_theta_min 2.30
_cell_volume 2361.2(10)
_computing_structure_refinement 'SHELXL-2014/7 (Sheldrick, 2014)'
_diffrn_ambient_temperature 158(2)
_diffrn_measured_fraction_theta_full 0.994
_diffrn_measured_fraction_theta_max 0.983
_diffrn_measurement_device_type 'APEX2 CCD detector'
_diffrn_measurement_method 'omega scan'
_diffrn_radiation_type MoK\a
_diffrn_radiation_wavelength 0.71073
_diffrn_reflns_av_R_equivalents 0.0815
_diffrn_reflns_av_unetI/netI 0.0929
_diffrn_reflns_Laue_measured_fraction_full 0.994
_diffrn_reflns_Laue_measured_fraction_max 0.983
_diffrn_reflns_limit_h_max 13
_diffrn_reflns_limit_h_min -14
_diffrn_reflns_limit_k_max 16
_diffrn_reflns_limit_k_min -16
_diffrn_reflns_limit_l_max 19
_diffrn_reflns_limit_l_min -19
_diffrn_reflns_number 30929
_diffrn_reflns_point_group_measured_fraction_full 0.994
_diffrn_reflns_point_group_measured_fraction_max 0.983
_diffrn_reflns_theta_full 25.242
_diffrn_reflns_theta_max 25.600
_diffrn_reflns_theta_min 1.853
_diffrn_source 'fine-focus sealed tube'
_exptl_absorpt_coefficient_mu 3.091
_exptl_absorpt_correction_T_max 0.7452
_exptl_absorpt_correction_T_min 0.6759
_exptl_absorpt_correction_type multi-scan
_exptl_absorpt_process_details 'SADABS (Bruker, 2012)'
_exptl_crystal_density_diffrn 1.505
_exptl_crystal_description sheet
_exptl_crystal_F_000 1072
_exptl_crystal_size_max 0.170
_exptl_crystal_size_mid 0.110
_exptl_crystal_size_min 0.040
_refine_diff_density_max 0.811
_refine_diff_density_min -1.066
_refine_diff_density_rms 0.175
_refine_ls_extinction_method none
_refine_ls_goodness_of_fit_ref 1.061
_refine_ls_hydrogen_treatment mixed
_refine_ls_matrix_type full
_refine_ls_number_parameters 705
_refine_ls_number_reflns 8747
_refine_ls_number_restraints 561
_refine_ls_restrained_S_all 1.038
_refine_ls_R_factor_all 0.0811
_refine_ls_R_factor_gt 0.0537
_refine_ls_shift/su_max 0.001
_refine_ls_shift/su_mean 0.000
_refine_ls_structure_factor_coef Fsqd
_refine_ls_weighting_details 'w=1/[\s^2^(Fo^2^)+(0.0658P)^2^+2.7943P] where P=(Fo^2^+2Fc^2^)/3'
_refine_ls_weighting_scheme calc
_refine_ls_wR_factor_gt 0.1167
_refine_ls_wR_factor_ref 0.1321
_reflns_Friedel_coverage 0.000
_reflns_number_gt 6891
_reflns_number_total 8747
_reflns_threshold_expression 'I > 2\s(I)'
_cod_data_source_file d1dt02990h2.cif
_cod_data_source_block Ir3
_cod_original_cell_volume 2361.3(9)
_cod_database_code 7708697
_shelx_shelxl_version_number 2014/7
_shelx_space_group_comment
;
The symmetry employed for this shelxl refinement is uniquely defined
by the following loop, which should always be used as a source of
symmetry information in preference to the above space-group names.
They are only intended as comments.
;
_shelx_estimated_absorpt_t_min 0.622
_shelx_estimated_absorpt_t_max 0.886

loop_
_space_group_symop_operation_xyz
'x, y, z'
'-x, -y, -z'

loop_
_atom_site_label
_atom_site_type_symbol
_atom_site_fract_x
_atom_site_fract_y
_atom_site_fract_z
_atom_site_U_iso_or_equiv
_atom_site_adp_type
_atom_site_occupancy
_atom_site_site_symmetry_order
_atom_site_calc_flag
_atom_site_refinement_flags_posn
_atom_site_refinement_flags_adp
_atom_site_refinement_flags_occupancy
_atom_site_disorder_assembly
_atom_site_disorder_group
B1 B 0.8956(10) 0.3141(9) 0.6373(6) 0.037(3) Uani 1 1 d D . . . .
H1 H 0.839(6) 0.228(3) 0.604(4) 0.044 Uiso 1 1 d D U . . .
B2 B 1.0278(11) 0.4160(10) 0.5984(6) 0.043(3) Uani 1 1 d D . . . .
H2 H 1.063(7) 0.403(7) 0.538(3) 0.051 Uiso 1 1 d D U . . .
H23 H 1.000(8) 0.476(4) 0.605(5) 0.051 Uiso 1 1 d D U . . .
B3 B 1.0363(9) 0.5469(8) 0.6464(5) 0.025(2) Uani 1 1 d D . . . .
H3 H 1.082(6) 0.628(3) 0.625(4) 0.031 Uiso 1 1 d D U . . .
B4 B 0.9375(9) 0.4669(8) 0.7888(6) 0.028(2) Uani 1 1 d . . . . .
H4 H 0.9063 0.4839 0.8510 0.034 Uiso 1 1 calc R U . . .
B5 B 0.9192(9) 0.3322(8) 0.7474(7) 0.035(2) Uani 1 1 d . . . . .
H5 H 0.8762 0.2595 0.7824 0.042 Uiso 1 1 calc R U . . .
B6 B 1.0410(10) 0.3511(9) 0.6841(7) 0.040(3) Uani 1 1 d . . . . .
H6 H 1.0813 0.2901 0.6771 0.048 Uiso 1 1 calc R U . . .
B7 B 1.1326(9) 0.5006(9) 0.6884(6) 0.032(2) Uani 1 1 d . . . . .
H7 H 1.2331 0.5404 0.6836 0.038 Uiso 1 1 calc R U . . .
B8 B 1.0668(8) 0.5702(8) 0.7539(5) 0.026(2) Uani 1 1 d . . . . .
H8 H 1.1219 0.6552 0.7926 0.031 Uiso 1 1 calc R U . . .
B9 B 1.0676(9) 0.4455(8) 0.7796(6) 0.032(2) Uani 1 1 d . . . . .
H9 H 1.1249 0.4467 0.8349 0.038 Uiso 1 1 calc R U . . .
C1 C 0.4401(7) 0.7709(6) 0.5757(5) 0.0263(18) Uani 1 1 d . . . . .
C2 C 0.3449(8) 0.7030(7) 0.5149(5) 0.033(2) Uani 1 1 d . . . . .
H2A H 0.3001 0.7346 0.4884 0.039 Uiso 1 1 calc R U . . .
C3 C 0.3154(8) 0.5902(7) 0.4929(5) 0.031(2) Uani 1 1 d . . . . .
H3A H 0.2486 0.5426 0.4529 0.037 Uiso 1 1 calc R U . . .
C4 C 0.3850(8) 0.5474(7) 0.5302(5) 0.033(2) Uani 1 1 d . . . . .
H4A H 0.3668 0.4699 0.5160 0.039 Uiso 1 1 calc R U . . .
C5 C 0.4797(7) 0.6178(6) 0.5876(5) 0.0251(18) Uani 1 1 d . . . . .
H5A H 0.5281 0.5878 0.6116 0.030 Uiso 1 1 calc R U . . .
C6 C 0.5724(7) 0.9421(6) 0.6709(4) 0.0215(17) Uani 1 1 d . . . . .
C7 C 0.4731(7) 0.8896(6) 0.6084(5) 0.0248(18) Uani 1 1 d . . . . .
C8 C 0.4144(8) 0.9492(7) 0.5800(5) 0.033(2) Uani 1 1 d . . . . .
H8A H 0.3484 0.9125 0.5376 0.039 Uiso 1 1 calc R U . . .
C9 C 0.4516(8) 1.0611(7) 0.6131(5) 0.036(2) Uani 1 1 d . . . . .
H9A H 0.4115 1.1015 0.5936 0.043 Uiso 1 1 calc R U . . .
C10 C 0.5468(8) 1.1137(7) 0.6742(5) 0.034(2) Uani 1 1 d . . . . .
H10A H 0.5721 1.1906 0.6973 0.041 Uiso 1 1 calc R U . . .
C11 C 0.6073(7) 1.0560(6) 0.7031(5) 0.0285(19) Uani 1 1 d . . . . .
H11A H 0.6732 1.0945 0.7454 0.034 Uiso 1 1 calc R U . . .
C12 C 0.8192(7) 0.8049(6) 0.5839(4) 0.0228(17) Uani 1 1 d . . . . .
C13 C 0.8829(8) 0.8105(7) 0.5135(5) 0.032(2) Uani 1 1 d . . . . .
H13A H 0.9253 0.7660 0.5035 0.038 Uiso 1 1 calc R U . . .
C14 C 0.8839(8) 0.8815(7) 0.4583(5) 0.032(2) Uani 1 1 d . . . . .
H14A H 0.9247 0.8840 0.4092 0.038 Uiso 1 1 calc R U . . .
C15 C 0.8252(7) 0.9488(7) 0.4748(5) 0.0289(19) Uani 1 1 d . . . . .
H15A H 0.8276 1.0005 0.4391 0.035 Uiso 1 1 calc R U . . .
C16 C 0.7634(8) 0.9379(7) 0.5447(5) 0.030(2) Uani 1 1 d . . . . .
H16A H 0.7219 0.9831 0.5556 0.036 Uiso 1 1 calc R U . . .
C17 C 0.7285(7) 0.7288(6) 0.7085(4) 0.0202(16) Uani 1 1 d . . . . .
C18 C 0.8096(7) 0.7317(6) 0.6475(4) 0.0194(16) Uani 1 1 d . . . . .
C19 C 0.8755(7) 0.6690(6) 0.6469(4) 0.0212(17) Uani 1 1 d . . . . .
H19A H 0.9310 0.6752 0.6060 0.025 Uiso 1 1 calc R U . . .
C20 C 0.8612(7) 0.5971(6) 0.7055(4) 0.0233(17) Uani 1 1 d . . . . .
C21 C 0.7780(7) 0.5917(6) 0.7638(5) 0.0250(18) Uani 1 1 d . . . . .
H21A H 0.7638 0.5419 0.8034 0.030 Uiso 1 1 calc R U . . .
C22 C 0.7157(7) 0.6561(6) 0.7657(5) 0.0265(18) Uani 1 1 d . . . . .
H22A H 0.6620 0.6508 0.8077 0.032 Uiso 1 1 calc R U . . .
C23 C 0.9257(7) 0.5235(6) 0.7014(4) 0.0240(17) Uani 1 1 d . . . . .
C24 C 0.8432(9) 0.3913(7) 0.6988(6) 0.043(2) Uani 1 1 d D . . . .
H24A H 0.743(2) 0.357(7) 0.701(5) 0.051 Uiso 1 1 d D U . . .
C25 C 0.7449(7) 0.9526(6) 0.8668(4) 0.0221(17) Uani 1 1 d . . . . .
C26 C 0.8254(8) 1.0293(7) 0.9313(5) 0.031(2) Uani 1 1 d . . . . .
H26A H 0.8010 1.0251 0.9862 0.037 Uiso 1 1 calc R U . . .
C27 C 0.9399(7) 1.1123(6) 0.9212(5) 0.0278(19) Uani 1 1 d . . . . .
C28 C 0.9681(7) 1.1130(7) 0.8381(5) 0.0297(19) Uani 1 1 d . . . . .
H28A H 1.0443 1.1681 0.8258 0.036 Uiso 1 1 calc R U . . .
C29 C 0.8880(7) 1.0361(6) 0.7747(5) 0.0258(18) Uani 1 1 d . . . . .
H29A H 0.9111 1.0392 0.7194 0.031 Uiso 1 1 calc R U . . .
C30 C 0.6239(7) 0.8623(6) 0.8745(5) 0.0245(18) Uani 1 1 d . . . . .
C31 C 0.5753(8) 0.8358(7) 0.9481(5) 0.035(2) Uani 1 1 d . . . . .
H31A H 0.6212 0.8796 0.9991 0.042 Uiso 1 1 calc R U . . .
C32 C 0.4604(8) 0.7465(7) 0.9505(5) 0.037(2) Uani 1 1 d D . . . .
C33 C 0.3972(8) 0.6886(7) 0.8724(5) 0.036(2) Uani 1 1 d . . . . .
H33A H 0.3178 0.6279 0.8695 0.043 Uiso 1 1 calc R U . . .
C34 C 0.4484(7) 0.7183(7) 0.8008(5) 0.0273(18) Uani 1 1 d . . . . .
H34A H 0.4023 0.6778 0.7492 0.033 Uiso 1 1 calc R U . . .
C35 C 1.0278(8) 1.2000(7) 0.9915(5) 0.032(2) Uani 1 1 d . . . . .
C36 C 1.0015(9) 1.1563(8) 1.0747(5) 0.054(3) Uani 1 1 d . . . . .
H36A H 0.9205 1.1464 1.0881 0.081 Uiso 1 1 calc R U . . .
H36B H 1.0627 1.2108 1.1188 0.081 Uiso 1 1 calc R U . . .
H36C H 1.0044 1.0835 1.0705 0.081 Uiso 1 1 calc R U . . .
C37 C 1.0108(12) 1.3061(9) 0.9973(7) 0.075(4) Uani 1 1 d . . . . .
H37A H 0.9303 1.2908 1.0153 0.113 Uiso 1 1 calc R U . . .
H37B H 1.0173 1.3304 0.9425 0.113 Uiso 1 1 calc R U . . .
H37C H 1.0737 1.3661 1.0378 0.113 Uiso 1 1 calc R U . . .
C38 C 1.1586(9) 1.2271(12) 0.9755(8) 0.088(5) Uani 1 1 d . . . . .
H38A H 1.1819 1.2708 0.9295 0.132 Uiso 1 1 calc R U . . .
H38B H 1.1655 1.1566 0.9608 0.132 Uiso 1 1 calc R U . . .
H38C H 1.2128 1.2715 1.0260 0.132 Uiso 1 1 calc R U . . .
Ir1 Ir 0.65093(3) 0.83835(2) 0.69700(2) 0.01946(11) Uani 1 1 d . . . . .
N1 N 0.5083(6) 0.7271(5) 0.6118(3) 0.0214(14) Uani 1 1 d . . . . .
N2 N 0.7571(6) 0.8682(5) 0.5991(4) 0.0212(14) Uani 1 1 d . . . . .
N3 N 0.7767(6) 0.9551(5) 0.7869(4) 0.0217(14) Uani 1 1 d . . . . .
N4 N 0.5607(6) 0.8020(5) 0.7992(4) 0.0208(14) Uani 1 1 d . . . . .
C43A C 0.257(4) 0.912(4) 0.7599(15) 0.089(7) Uani 0.532(17) 1 d D U P A 1
H43A H 0.1947 0.8335 0.7422 0.106 Uiso 0.532(17) 1 calc R U P A 1
H43B H 0.3176 0.9306 0.7183 0.106 Uiso 0.532(17) 1 calc R U P A 1
Cl1A Cl 0.329(2) 0.922(2) 0.8545(12) 0.100(5) Uani 0.532(17) 1 d D U P A 1
Cl2A Cl 0.1885(10) 1.0015(12) 0.7607(6) 0.094(3) Uani 0.532(17) 1 d D U P A 1
C43Z C 0.281(3) 0.898(4) 0.7621(13) 0.069(6) Uani 0.468(17) 1 d D U P A 2
H43C H 0.2650 0.8205 0.7364 0.083 Uiso 0.468(17) 1 calc R U P A 2
H43D H 0.3520 0.9518 0.7374 0.083 Uiso 0.468(17) 1 calc R U P A 2
Cl1Z Cl 0.3179(18) 0.9144(17) 0.8671(10) 0.054(3) Uani 0.468(17) 1 d D U P A 2
Cl2Z Cl 0.1552(9) 0.9192(15) 0.7374(7) 0.100(4) Uani 0.468(17) 1 d D U P A 2
C43B C 0.340(2) 0.338(3) 0.7006(13) 0.080(6) Uani 0.476(3) 1 d D U P B 3
H43E H 0.2803 0.3549 0.6704 0.096 Uiso 0.476(3) 1 calc R U P B 3
H43F H 0.2960 0.2589 0.7108 0.096 Uiso 0.476(3) 1 calc R U P B 3
Cl1B Cl 0.4514(10) 0.3458(9) 0.6362(6) 0.046(2) Uani 0.476(3) 1 d D U P B 3
Cl2B Cl 0.3867(8) 0.4249(7) 0.7951(5) 0.085(2) Uani 0.476(3) 1 d D U P B 3
C43Y C 0.351(3) 0.349(2) 0.709(2) 0.078(6) Uani 0.411(3) 1 d D U P C 4
H43G H 0.3780 0.4114 0.7572 0.094 Uiso 0.411(3) 1 calc R U P C 4
H43H H 0.2917 0.3576 0.6716 0.094 Uiso 0.411(3) 1 calc R U P C 4
Cl1Y Cl 0.4745(15) 0.3604(19) 0.6564(11) 0.091(5) Uani 0.411(3) 1 d D U P C 4
Cl2Y Cl 0.2781(7) 0.2221(8) 0.7455(5) 0.076(2) Uani 0.411(3) 1 d D U P C 4
C43 C 0.424(8) 0.404(5) 0.727(4) 0.081(8) Uani 0.112(3) 1 d D U P D 5
H43I H 0.4187 0.4743 0.7192 0.098 Uiso 0.112(3) 1 calc R U P D 5
H43J H 0.5061 0.4266 0.7545 0.098 Uiso 0.112(3) 1 calc R U P D 5
Cl1 Cl 0.409(4) 0.326(5) 0.630(2) 0.088(8) Uani 0.112(3) 1 d D U P D 5
Cl2 Cl 0.317(3) 0.334(4) 0.7912(19) 0.090(7) Uani 0.112(3) 1 d D U P D 5
C39A C 0.4043(13) 0.7220(13) 1.0325(8) 0.055(4) Uani 0.670(14) 1 d D U P E 6
C40A C 0.4987(14) 0.7277(16) 1.0983(8) 0.068(5) Uani 0.670(14) 1 d D U P E 6
H40A H 0.5231 0.6680 1.0809 0.102 Uiso 0.670(14) 1 calc R U P E 6
H40B H 0.4636 0.7173 1.1518 0.102 Uiso 0.670(14) 1 calc R U P E 6
H40C H 0.5701 0.8016 1.1044 0.102 Uiso 0.670(14) 1 calc R U P E 6
C41A C 0.2943(13) 0.6068(12) 1.0205(9) 0.074(5) Uani 0.670(14) 1 d D U P E 6
H41A H 0.3206 0.5477 1.0061 0.110 Uiso 0.670(14) 1 calc R U P E 6
H41B H 0.2369 0.6022 0.9754 0.110 Uiso 0.670(14) 1 calc R U P E 6
H41C H 0.2545 0.5962 1.0723 0.110 Uiso 0.670(14) 1 calc R U P E 6
C42A C 0.3615(15) 0.8122(13) 1.0637(9) 0.070(5) Uani 0.670(14) 1 d D U P E 6
H42A H 0.2984 0.8076 1.0230 0.106 Uiso 0.670(14) 1 calc R U P E 6
H42B H 0.4307 0.8876 1.0702 0.106 Uiso 0.670(14) 1 calc R U P E 6
H42C H 0.3283 0.7987 1.1175 0.106 Uiso 0.670(14) 1 calc R U P E 6
C39Z C 0.408(2) 0.7031(19) 1.0292(12) 0.061(7) Uani 0.330(14) 1 d D U P E 7
C40Z C 0.495(3) 0.773(3) 1.1066(10) 0.073(8) Uani 0.330(14) 1 d D U P E 7
H40D H 0.5738 0.7722 1.1010 0.110 Uiso 0.330(14) 1 calc R U P E 7
H40E H 0.4609 0.7410 1.1562 0.110 Uiso 0.330(14) 1 calc R U P E 7
H40F H 0.5063 0.8512 1.1123 0.110 Uiso 0.330(14) 1 calc R U P E 7
C41Z C 0.383(3) 0.5797(17) 1.0265(17) 0.069(8) Uani 0.330(14) 1 d D U P E 7
H41D H 0.4599 0.5748 1.0297 0.103 Uiso 0.330(14) 1 calc R U P E 7
H41E H 0.3341 0.5348 0.9742 0.103 Uiso 0.330(14) 1 calc R U P E 7
H41F H 0.3378 0.5504 1.0738 0.103 Uiso 0.330(14) 1 calc R U P E 7
C42Z C 0.288(2) 0.711(3) 1.0374(17) 0.071(7) Uani 0.330(14) 1 d D U P E 7
H42D H 0.2251 0.6530 0.9955 0.107 Uiso 0.330(14) 1 calc R U P E 7
H42E H 0.2989 0.7858 1.0286 0.107 Uiso 0.330(14) 1 calc R U P E 7
H42F H 0.2622 0.6982 1.0933 0.107 Uiso 0.330(14) 1 calc R U P E 7

loop_
_atom_site_aniso_label
_atom_site_aniso_U_11
_atom_site_aniso_U_22
_atom_site_aniso_U_33
_atom_site_aniso_U_23
_atom_site_aniso_U_13
_atom_site_aniso_U_12
B1 0.034(7) 0.039(6) 0.033(5) -0.016(4) -0.019(5) 0.019(5)
B2 0.057(8) 0.050(7) 0.029(5) -0.016(5) -0.012(5) 0.038(6)
B3 0.033(6) 0.030(5) 0.019(4) 0.002(4) 0.004(4) 0.021(5)
B4 0.024(6) 0.028(5) 0.025(5) 0.005(4) 0.000(4) 0.005(4)
B5 0.028(6) 0.030(5) 0.052(6) 0.013(5) 0.001(5) 0.015(5)
B6 0.043(7) 0.030(5) 0.049(6) -0.002(5) -0.010(5) 0.021(5)
B7 0.023(6) 0.040(6) 0.029(5) 0.002(4) -0.002(4) 0.012(5)
B8 0.021(5) 0.033(5) 0.022(4) -0.006(4) 0.004(4) 0.012(4)
B9 0.025(6) 0.027(5) 0.045(6) 0.005(4) -0.015(4) 0.013(4)
C1 0.027(5) 0.023(4) 0.025(4) -0.003(3) 0.003(3) 0.009(4)
C2 0.038(6) 0.032(5) 0.028(4) -0.001(4) -0.017(4) 0.017(4)
C3 0.030(5) 0.036(5) 0.021(4) -0.003(3) -0.011(3) 0.012(4)
C4 0.033(5) 0.019(4) 0.039(5) 0.003(4) 0.005(4) 0.005(4)
C5 0.024(5) 0.028(4) 0.028(4) 0.001(3) -0.001(3) 0.016(4)
C6 0.014(4) 0.023(4) 0.024(4) 0.001(3) -0.003(3) 0.006(3)
C7 0.030(5) 0.027(4) 0.025(4) 0.007(3) 0.005(3) 0.018(4)
C8 0.029(5) 0.042(5) 0.028(4) 0.006(4) -0.004(4) 0.017(4)
C9 0.032(6) 0.032(5) 0.050(5) 0.005(4) -0.008(4) 0.021(4)
C10 0.033(6) 0.024(4) 0.050(5) 0.007(4) 0.007(4) 0.015(4)
C11 0.024(5) 0.025(4) 0.031(4) -0.002(3) -0.002(4) 0.007(4)
C12 0.018(5) 0.019(4) 0.024(4) 0.000(3) -0.002(3) 0.003(3)
C13 0.029(5) 0.038(5) 0.035(5) 0.008(4) 0.007(4) 0.020(4)
C14 0.033(5) 0.039(5) 0.027(4) 0.009(4) 0.007(4) 0.019(4)
C15 0.031(5) 0.031(5) 0.027(4) 0.016(4) 0.011(4) 0.013(4)
C16 0.036(5) 0.032(5) 0.029(4) 0.013(4) 0.000(4) 0.020(4)
C17 0.016(4) 0.020(4) 0.022(4) 0.001(3) -0.008(3) 0.007(3)
C18 0.018(4) 0.023(4) 0.021(4) 0.011(3) 0.000(3) 0.010(3)
C19 0.022(5) 0.022(4) 0.019(4) 0.004(3) 0.004(3) 0.009(3)
C20 0.021(5) 0.025(4) 0.022(4) 0.000(3) -0.004(3) 0.010(4)
C21 0.031(5) 0.026(4) 0.022(4) 0.009(3) 0.003(3) 0.015(4)
C22 0.021(5) 0.030(4) 0.031(4) 0.008(3) 0.009(3) 0.013(4)
C23 0.027(5) 0.026(4) 0.023(4) 0.004(3) 0.002(3) 0.016(4)
C24 0.052(7) 0.026(5) 0.050(6) 0.003(4) -0.009(5) 0.020(5)
C25 0.022(5) 0.026(4) 0.021(4) 0.000(3) 0.002(3) 0.014(4)
C26 0.027(5) 0.036(5) 0.021(4) -0.002(3) -0.003(3) 0.008(4)
C27 0.027(5) 0.022(4) 0.028(4) 0.003(3) -0.001(4) 0.006(4)
C28 0.016(5) 0.024(4) 0.038(5) 0.000(4) 0.000(4) 0.000(4)
C29 0.022(5) 0.027(4) 0.022(4) 0.006(3) -0.002(3) 0.004(4)
C30 0.021(5) 0.026(4) 0.022(4) -0.003(3) -0.001(3) 0.009(4)
C31 0.028(5) 0.038(5) 0.024(4) -0.006(4) -0.006(4) 0.005(4)
C32 0.029(6) 0.041(5) 0.041(5) 0.005(4) 0.012(4) 0.015(5)
C33 0.016(5) 0.036(5) 0.035(5) -0.006(4) 0.003(4) -0.003(4)
C34 0.022(5) 0.030(4) 0.026(4) 0.002(3) -0.003(3) 0.008(4)
C35 0.025(5) 0.035(5) 0.025(4) -0.009(3) -0.009(3) 0.008(4)
C36 0.044(6) 0.051(6) 0.031(5) 0.005(4) -0.019(4) -0.011(5)
C37 0.111(11) 0.037(6) 0.064(7) -0.013(5) -0.041(7) 0.030(7)
C38 0.021(7) 0.124(12) 0.070(8) -0.010(8) -0.002(6) -0.005(7)
Ir1 0.01871(19) 0.02018(16) 0.01939(15) 0.00096(10) -0.00076(11) 0.00936(13)
N1 0.030(4) 0.021(3) 0.014(3) 0.002(2) 0.003(3) 0.011(3)
N2 0.020(4) 0.021(3) 0.022(3) 0.000(3) 0.000(3) 0.010(3)
N3 0.018(4) 0.023(3) 0.026(3) 0.002(3) 0.001(3) 0.012(3)
N4 0.019(4) 0.024(3) 0.025(3) 0.003(3) -0.001(3) 0.015(3)
C43A 0.095(12) 0.088(12) 0.079(10) 0.021(10) 0.037(10) 0.034(10)
Cl1A 0.088(7) 0.084(7) 0.111(9) 0.007(7) 0.041(6) 0.022(6)
Cl2A 0.113(6) 0.101(7) 0.080(5) 0.035(5) 0.036(4) 0.052(6)
C43Z 0.082(12) 0.069(10) 0.068(10) 0.018(9) 0.039(9) 0.040(9)
Cl1Z 0.060(6) 0.062(5) 0.056(5) 0.011(4) 0.019(4) 0.040(5)
Cl2Z 0.080(6) 0.116(9) 0.084(6) 0.040(6) 0.018(4) 0.019(6)
C43B 0.058(9) 0.094(9) 0.077(9) 0.005(9) 0.020(8) 0.027(8)
Cl1B 0.030(5) 0.039(5) 0.073(5) 0.011(4) 0.007(4) 0.020(4)
Cl2B 0.086(5) 0.090(5) 0.087(5) -0.002(4) 0.000(4) 0.052(4)
C43Y 0.057(9) 0.094(10) 0.075(9) 0.002(9) 0.019(9) 0.028(9)
Cl1Y 0.071(8) 0.085(8) 0.120(9) 0.034(7) 0.010(7) 0.034(6)
Cl2Y 0.061(5) 0.112(6) 0.060(4) 0.032(4) 0.010(3) 0.038(4)
C43 0.065(11) 0.091(11) 0.081(10) 0.012(10) 0.013(10) 0.029(10)
Cl1 0.067(12) 0.094(11) 0.100(11) 0.009(10) 0.003(11) 0.035(11)
Cl2 0.072(11) 0.105(11) 0.088(11) 0.031(10) 0.007(10) 0.030(10)
C39A 0.041(8) 0.076(9) 0.032(7) 0.012(6) 0.012(6) 0.011(7)
C40A 0.055(9) 0.086(10) 0.050(8) 0.027(7) 0.008(7) 0.016(8)
C41A 0.056(9) 0.091(10) 0.040(7) 0.020(7) 0.030(7) -0.002(8)
C42A 0.057(9) 0.091(10) 0.046(8) 0.005(8) 0.023(7) 0.018(8)
C39Z 0.049(10) 0.078(11) 0.033(10) 0.015(10) 0.014(9) 0.004(10)
C40Z 0.062(11) 0.081(13) 0.045(10) 0.018(11) 0.018(10) 0.000(11)
C41Z 0.061(12) 0.075(12) 0.052(11) 0.020(11) 0.014(11) 0.010(11)
C42Z 0.055(11) 0.090(12) 0.048(10) 0.018(11) 0.022(10) 0.011(11)

loop_
_atom_type_symbol
_atom_type_description
_atom_type_scat_dispersion_real
_atom_type_scat_dispersion_imag
_atom_type_scat_source
C C 0.0033 0.0016 'International Tables Vol C Tables 4.2.6.8 and 6.1.1.4'
H H 0.0000 0.0000 'International Tables Vol C Tables 4.2.6.8 and 6.1.1.4'
B B 0.0013 0.0007 'International Tables Vol C Tables 4.2.6.8 and 6.1.1.4'
N N 0.0061 0.0033 'International Tables Vol C Tables 4.2.6.8 and 6.1.1.4'
Cl Cl 0.1484 0.1585 'International Tables Vol C Tables 4.2.6.8 and 6.1.1.4'
Ir Ir -1.4442 7.9887 'International Tables Vol C Tables 4.2.6.8 and 6.1.1.4'

loop_
_geom_angle_atom_site_label_1
_geom_angle_atom_site_label_2
_geom_angle_atom_site_label_3
_geom_angle
_geom_angle_site_symmetry_1
_geom_angle_site_symmetry_3
_geom_angle_publ_flag
C24 B1 B6 104.9(7) . . ?
C24 B1 B5 59.0(5) . . ?
B6 B1 B5 60.8(6) . . ?
C24 B1 B2 104.9(7) . . ?
B6 B1 B2 60.0(6) . . ?
B5 B1 B2 109.3(7) . . ?
C24 B1 H1 125(5) . . ?
B6 B1 H1 121(4) . . ?
B5 B1 H1 118(4) . . ?
B2 B1 H1 123(4) . . ?
B3 B2 B6 103.5(7) . . ?
B3 B2 B1 102.9(7) . . ?
B6 B2 B1 58.7(6) . . ?
B3 B2 B7 57.5(5) . . ?
B6 B2 B7 60.4(6) . . ?
B1 B2 B7 106.4(7) . . ?
B3 B2 H2 124(5) . . ?
B6 B2 H2 123(5) . . ?
B1 B2 H2 126(5) . . ?
B7 B2 H2 120(5) . . ?
B3 B2 H23 27(5) . . ?
B6 B2 H23 121(5) . . ?
B1 B2 H23 94(5) . . ?
B7 B2 H23 84(5) . . ?
H2 B2 H23 116(7) . . ?
C23 B3 B7 109.6(6) . . ?
C23 B3 B8 62.2(5) . . ?
B7 B3 B8 61.2(5) . . ?
C23 B3 B2 109.1(7) . . ?
B7 B3 B2 62.2(5) . . ?
B8 B3 B2 112.9(7) . . ?
C23 B3 H23 99(5) . . ?
B7 B3 H23 89(5) . . ?
B8 B3 H23 131(5) . . ?
B2 B3 H23 27(5) . . ?
C23 B3 H3 120(4) . . ?
B7 B3 H3 114(4) . . ?
B8 B3 H3 108(4) . . ?
B2 B3 H3 127(4) . . ?
H23 B3 H3 120(6) . . ?
C23 B4 C24 55.0(5) . . ?
C23 B4 B5 103.3(6) . . ?
C24 B4 B5 58.6(5) . . ?
C23 B4 B9 104.6(6) . . ?
C24 B4 B9 105.3(7) . . ?
B5 B4 B9 61.5(6) . . ?
C23 B4 B8 59.2(5) . . ?
C24 B4 B8 104.5(6) . . ?
B5 B4 B8 110.0(7) . . ?
B9 B4 B8 60.7(5) . . ?
C23 B4 H4 125.9 . . ?
C24 B4 H4 125.3 . . ?
B5 B4 H4 121.5 . . ?
B9 B4 H4 122.0 . . ?
B8 B4 H4 121.0 . . ?
C24 B5 B4 60.2(5) . . ?
C24 B5 B1 57.8(6) . . ?
B4 B5 B1 108.6(7) . . ?
C24 B5 B6 102.6(7) . . ?
B4 B5 B6 106.9(7) . . ?
B1 B5 B6 59.0(6) . . ?
C24 B5 B9 104.9(7) . . ?
B4 B5 B9 59.4(6) . . ?
B1 B5 B9 107.9(7) . . ?
B6 B5 B9 60.0(6) . . ?
C24 B5 H5 125.1 . . ?
B4 B5 H5 121.1 . . ?
B1 B5 H5 121.7 . . ?
B6 B5 H5 123.8 . . ?
B9 B5 H5 122.3 . . ?
B1 B6 B2 61.3(6) . . ?
B1 B6 B5 60.1(6) . . ?
B2 B6 B5 109.8(7) . . ?
B1 B6 B9 108.9(7) . . ?
B2 B6 B9 110.0(7) . . ?
B5 B6 B9 60.2(6) . . ?
B1 B6 B7 108.6(7) . . ?
B2 B6 B7 60.7(6) . . ?
B5 B6 B7 107.7(7) . . ?
B9 B6 B7 59.9(5) . . ?
B1 B6 H6 121.1 . . ?
B2 B6 H6 119.9 . . ?
B5 B6 H6 121.6 . . ?
B9 B6 H6 121.0 . . ?
B7 B6 H6 122.0 . . ?
B3 B7 B8 59.8(5) . . ?
B3 B7 B9 105.8(7) . . ?
B8 B7 B9 59.9(5) . . ?
B3 B7 B6 104.6(7) . . ?
B8 B7 B6 107.4(7) . . ?
B9 B7 B6 59.7(6) . . ?
B3 B7 B2 60.4(5) . . ?
B8 B7 B2 110.2(7) . . ?
B9 B7 B2 108.4(7) . . ?
B6 B7 B2 59.0(6) . . ?
B3 B7 H7 123.6 . . ?
B8 B7 H7 120.8 . . ?
B9 B7 H7 122.2 . . ?
B6 B7 H7 123.5 . . ?
B2 B7 H7 120.5 . . ?
C23 B8 B3 54.6(5) . . ?
C23 B8 B4 59.6(5) . . ?
B3 B8 B4 104.7(7) . . ?
C23 B8 B7 102.0(6) . . ?
B3 B8 B7 59.0(5) . . ?
B4 B8 B7 108.0(7) . . ?
C23 B8 B9 104.0(6) . . ?
B3 B8 B9 106.1(6) . . ?
B4 B8 B9 59.5(6) . . ?
B7 B8 B9 61.0(6) . . ?
C23 B8 H8 126.4 . . ?
B3 B8 H8 124.5 . . ?
B4 B8 H8 121.7 . . ?
B7 B8 H8 122.6 . . ?
B9 B8 H8 122.3 . . ?
B4 B9 B8 59.7(5) . . ?
B4 B9 B6 106.6(7) . . ?
B8 B9 B6 107.3(7) . . ?
B4 B9 B5 59.1(5) . . ?
B8 B9 B5 107.2(6) . . ?
B6 B9 B5 59.9(6) . . ?
B4 B9 B7 106.6(6) . . ?
B8 B9 B7 59.1(5) . . ?
B6 B9 B7 60.4(6) . . ?
B5 B9 B7 107.8(7) . . ?
B4 B9 H9 122.8 . . ?
B8 B9 H9 122.3 . . ?
B6 B9 H9 122.0 . . ?
B5 B9 H9 122.0 . . ?
B7 B9 H9 122.1 . . ?
N1 C1 C2 120.4(7) . . ?
N1 C1 C7 115.1(7) . . ?
C2 C1 C7 124.5(7) . . ?
C3 C2 C1 120.1(7) . . ?
C3 C2 H2A 120.0 . . ?
C1 C2 H2A 120.0 . . ?
C2 C3 C4 118.7(7) . . ?
C2 C3 H3A 120.6 . . ?
C4 C3 H3A 120.6 . . ?
C5 C4 C3 119.1(7) . . ?
C5 C4 H4A 120.4 . . ?
C3 C4 H4A 120.4 . . ?
N1 C5 C4 123.4(7) . . ?
N1 C5 H5A 118.3 . . ?
C4 C5 H5A 118.3 . . ?
C11 C6 C7 116.6(7) . . ?
C11 C6 Ir1 129.5(6) . . ?
C7 C6 Ir1 113.9(5) . . ?
C8 C7 C6 121.3(7) . . ?
C8 C7 C1 123.8(7) . . ?
C6 C7 C1 114.9(7) . . ?
C9 C8 C7 120.4(8) . . ?
C9 C8 H8A 119.8 . . ?
C7 C8 H8A 119.8 . . ?
C10 C9 C8 119.6(7) . . ?
C10 C9 H9A 120.2 . . ?
C8 C9 H9A 120.2 . . ?
C9 C10 C11 121.0(8) . . ?
C9 C10 H10A 119.5 . . ?
C11 C10 H10A 119.5 . . ?
C10 C11 C6 121.2(7) . . ?
C10 C11 H11A 119.4 . . ?
C6 C11 H11A 119.4 . . ?
N2 C12 C13 121.0(7) . . ?
N2 C12 C18 113.9(6) . . ?
C13 C12 C18 125.0(7) . . ?
C14 C13 C12 119.5(8) . . ?
C14 C13 H13A 120.2 . . ?
C12 C13 H13A 120.2 . . ?
C15 C14 C13 119.8(8) . . ?
C15 C14 H14A 120.1 . . ?
C13 C14 H14A 120.1 . . ?
C16 C15 C14 117.4(7) . . ?
C16 C15 H15A 121.3 . . ?
C14 C15 H15A 121.3 . . ?
N2 C16 C15 125.0(8) . . ?
N2 C16 H16A 117.5 . . ?
C15 C16 H16A 117.5 . . ?
C22 C17 C18 115.4(7) . . ?
C22 C17 Ir1 131.5(6) . . ?
C18 C17 Ir1 113.1(5) . . ?
C19 C18 C17 122.0(6) . . ?
C19 C18 C12 122.2(7) . . ?
C17 C18 C12 115.7(6) . . ?
C18 C19 C20 121.1(7) . . ?
C18 C19 H19A 119.4 . . ?
C20 C19 H19A 119.4 . . ?
C21 C20 C19 116.5(7) . . ?
C21 C20 C23 122.2(7) . . ?
C19 C20 C23 121.2(7) . . ?
C22 C21 C20 122.3(7) . . ?
C22 C21 H21A 118.9 . . ?
C20 C21 H21A 118.9 . . ?
C21 C22 C17 122.6(7) . . ?
C21 C22 H22A 118.7 . . ?
C17 C22 H22A 118.7 . . ?
C20 C23 B3 120.7(6) . . ?
C20 C23 C24 116.8(7) . . ?
B3 C23 C24 111.5(7) . . ?
C20 C23 B8 121.2(6) . . ?
B3 C23 B8 63.2(5) . . ?
C24 C23 B8 112.4(6) . . ?
C20 C23 B4 118.3(6) . . ?
B3 C23 B4 113.1(6) . . ?
C24 C23 B4 62.6(5) . . ?
B8 C23 B4 61.2(5) . . ?
C23 C24 B1 111.5(8) . . ?
C23 C24 B5 111.3(7) . . ?
B1 C24 B5 63.2(6) . . ?
C23 C24 B4 62.3(5) . . ?
B1 C24 B4 113.9(7) . . ?
B5 C24 B4 61.2(6) . . ?
C23 C24 H24A 121(5) . . ?
B1 C24 H24A 118(5) . . ?
B5 C24 H24A 119(5) . . ?
B4 C24 H24A 119(5) . . ?
N3 C25 C26 119.8(7) . . ?
N3 C25 C30 114.0(6) . . ?
C26 C25 C30 126.1(7) . . ?
C25 C26 C27 124.2(8) . . ?
C25 C26 H26A 117.9 . . ?
C27 C26 H26A 117.9 . . ?
C26 C27 C28 114.1(7) . . ?
C26 C27 C35 124.7(7) . . ?
C28 C27 C35 121.1(7) . . ?
C29 C28 C27 121.3(8) . . ?
C29 C28 H28A 119.4 . . ?
C27 C28 H28A 119.4 . . ?
N3 C29 C28 123.1(7) . . ?
N3 C29 H29A 118.5 . . ?
C28 C29 H29A 118.5 . . ?
C31 C30 N4 121.1(7) . . ?
C31 C30 C25 125.4(7) . . ?
N4 C30 C25 113.5(6) . . ?
C30 C31 C32 122.1(7) . . ?
C30 C31 H31A 119.0 . . ?
C32 C31 H31A 119.0 . . ?
C31 C32 C33 115.3(7) . . ?
C31 C32 C39Z 124.7(11) . . ?
C33 C32 C39Z 119.7(11) . . ?
C31 C32 C39A 121.5(9) . . ?
C33 C32 C39A 122.9(9) . . ?
C34 C33 C32 120.7(8) . . ?
C34 C33 H33A 119.7 . . ?
C32 C33 H33A 119.7 . . ?
N4 C34 C33 123.6(7) . . ?
N4 C34 H34A 118.2 . . ?
C33 C34 H34A 118.2 . . ?
C37 C35 C27 109.0(7) . . ?
C37 C35 C38 109.8(10) . . ?
C27 C35 C38 110.5(8) . . ?
C37 C35 C36 108.1(8) . . ?
C27 C35 C36 110.2(7) . . ?
C38 C35 C36 109.2(8) . . ?
C35 C36 H36A 109.5 . . ?
C35 C36 H36B 109.5 . . ?
H36A C36 H36B 109.5 . . ?
C35 C36 H36C 109.5 . . ?
H36A C36 H36C 109.5 . . ?
H36B C36 H36C 109.5 . . ?
C35 C37 H37A 109.5 . . ?
C35 C37 H37B 109.5 . . ?
H37A C37 H37B 109.5 . . ?
C35 C37 H37C 109.5 . . ?
H37A C37 H37C 109.5 . . ?
H37B C37 H37C 109.5 . . ?
C35 C38 H38A 109.5 . . ?
C35 C38 H38B 109.5 . . ?
H38A C38 H38B 109.5 . . ?
C35 C38 H38C 109.5 . . ?
H38A C38 H38C 109.5 . . ?
H38B C38 H38C 109.5 . . ?
N4 Ir1 N3 79.1(2) . . ?
N4 Ir1 N2 172.8(2) . . ?
N3 Ir1 N2 98.1(2) . . ?
N4 Ir1 N1 96.3(2) . . ?
N3 Ir1 N1 172.8(2) . . ?
N2 Ir1 N1 87.1(2) . . ?
N4 Ir1 C6 91.8(3) . . ?
N3 Ir1 C6 94.9(3) . . ?
N2 Ir1 C6 95.0(3) . . ?
N1 Ir1 C6 79.6(3) . . ?
N4 Ir1 C17 93.4(3) . . ?
N3 Ir1 C17 89.9(3) . . ?
N2 Ir1 C17 79.9(3) . . ?
N1 Ir1 C17 96.0(3) . . ?
C6 Ir1 C17 173.5(3) . . ?
C5 N1 C1 118.3(6) . . ?
C5 N1 Ir1 125.4(5) . . ?
C1 N1 Ir1 116.3(5) . . ?
C16 N2 C12 117.2(7) . . ?
C16 N2 Ir1 125.6(5) . . ?
C12 N2 Ir1 117.1(5) . . ?
C29 N3 C25 117.5(6) . . ?
C29 N3 Ir1 126.1(5) . . ?
C25 N3 Ir1 116.4(5) . . ?
C34 N4 C30 117.2(6) . . ?
C34 N4 Ir1 125.9(5) . . ?
C30 N4 Ir1 116.7(5) . . ?
Cl1A C43A Cl2A 113.6(13) . . ?
Cl1A C43A H43A 108.9 . . ?
Cl2A C43A H43A 108.9 . . ?
Cl1A C43A H43B 108.9 . . ?
Cl2A C43A H43B 108.9 . . ?
H43A C43A H43B 107.7 . . ?
Cl1Z C43Z Cl2Z 113.8(13) . . ?
Cl1Z C43Z H43C 108.8 . . ?
Cl2Z C43Z H43C 108.8 . . ?
Cl1Z C43Z H43D 108.8 . . ?
Cl2Z C43Z H43D 108.8 . . ?
H43C C43Z H43D 107.7 . . ?
Cl2B C43B Cl1B 116.5(14) . . ?
Cl2B C43B H43E 108.2 . . ?
Cl1B C43B H43E 108.2 . . ?
Cl2B C43B H43F 108.2 . . ?
Cl1B C43B H43F 108.2 . . ?
H43E C43B H43F 107.3 . . ?
Cl2Y C43Y Cl1Y 113.3(15) . . ?
Cl2Y C43Y H43G 108.9 . . ?
Cl1Y C43Y H43G 108.9 . . ?
Cl2Y C43Y H43H 108.9 . . ?
Cl1Y C43Y H43H 108.9 . . ?
H43G C43Y H43H 107.7 . . ?
Cl1 C43 Cl2 114.0(17) . . ?
Cl1 C43 H43I 108.8 . . ?
Cl2 C43 H43I 108.8 . . ?
Cl1 C43 H43J 108.8 . . ?
Cl2 C43 H43J 108.8 . . ?
H43I C43 H43J 107.7 . . ?
C41A C39A C32 110.8(10) . . ?
C41A C39A C40A 110.2(11) . . ?
C32 C39A C40A 110.1(10) . . ?
C41A C39A C42A 108.1(11) . . ?
C32 C39A C42A 109.1(10) . . ?
C40A C39A C42A 108.5(11) . . ?
C39A C40A H40A 109.5 . . ?
C39A C40A H40B 109.5 . . ?
H40A C40A H40B 109.5 . . ?
C39A C40A H40C 109.5 . . ?
H40A C40A H40C 109.5 . . ?
H40B C40A H40C 109.5 . . ?
C39A C41A H41A 109.5 . . ?
C39A C41A H41B 109.5 . . ?
H41A C41A H41B 109.5 . . ?
C39A C41A H41C 109.5 . . ?
H41A C41A H41C 109.5 . . ?
H41B C41A H41C 109.5 . . ?
C39A C42A H42A 109.5 . . ?
C39A C42A H42B 109.5 . . ?
H42A C42A H42B 109.5 . . ?
C39A C42A H42C 109.5 . . ?
H42A C42A H42C 109.5 . . ?
H42B C42A H42C 109.5 . . ?
C32 C39Z C40Z 111.2(14) . . ?
C32 C39Z C41Z 111.1(14) . . ?
C40Z C39Z C41Z 108.3(14) . . ?
C32 C39Z C42Z 109.1(13) . . ?
C40Z C39Z C42Z 108.6(14) . . ?
C41Z C39Z C42Z 108.4(14) . . ?
C39Z C40Z H40D 109.5 . . ?
C39Z C40Z H40E 109.5 . . ?
H40D C40Z H40E 109.5 . . ?
C39Z C40Z H40F 109.5 . . ?
H40D C40Z H40F 109.5 . . ?
H40E C40Z H40F 109.5 . . ?
C39Z C41Z H41D 109.5 . . ?
C39Z C41Z H41E 109.5 . . ?
H41D C41Z H41E 109.5 . . ?
C39Z C41Z H41F 109.5 . . ?
H41D C41Z H41F 109.5 . . ?
H41E C41Z H41F 109.5 . . ?
C39Z C42Z H42D 109.5 . . ?
C39Z C42Z H42E 109.5 . . ?
H42D C42Z H42E 109.5 . . ?
C39Z C42Z H42F 109.5 . . ?
H42D C42Z H42F 109.5 . . ?
H42E C42Z H42F 109.5 . . ?

loop_
_geom_bond_atom_site_label_1
_geom_bond_atom_site_label_2
_geom_bond_distance
_geom_bond_site_symmetry_2
_geom_bond_publ_flag
B1 C24 1.679(14) . ?
B1 B6 1.752(14) . ?
B1 B5 1.772(14) . ?
B1 B2 1.797(17) . ?
B1 H1 1.10(2) . ?
B2 B3 1.774(14) . ?
B2 B6 1.774(15) . ?
B2 B7 1.805(13) . ?
B2 H2 1.10(2) . ?
B2 H23 1.00(4) . ?
B3 C23 1.584(12) . ?
B3 B7 1.720(13) . ?
B3 B8 1.734(12) . ?
B3 H23 0.99(4) . ?
B3 H3 1.09(2) . ?
B4 C23 1.725(11) . ?
B4 C24 1.730(12) . ?
B4 B5 1.747(14) . ?
B4 B9 1.751(14) . ?
B4 B8 1.754(13) . ?
B4 H4 1.1200 . ?
B5 C24 1.701(12) . ?
B5 B6 1.784(16) . ?
B5 B9 1.790(14) . ?
B5 H5 1.1200 . ?
B6 B9 1.787(14) . ?
B6 B7 1.799(14) . ?
B6 H6 1.1200 . ?
B7 B8 1.758(13) . ?
B7 B9 1.791(14) . ?
B7 H7 1.1200 . ?
B8 C23 1.718(12) . ?
B8 B9 1.773(13) . ?
B8 H8 1.1200 . ?
B9 H9 1.1200 . ?
C1 N1 1.371(10) . ?
C1 C2 1.392(11) . ?
C1 C7 1.470(10) . ?
C2 C3 1.377(11) . ?
C2 H2A 0.9500 . ?
C3 C4 1.385(11) . ?
C3 H3A 0.9500 . ?
C4 C5 1.362(11) . ?
C4 H4A 0.9500 . ?
C5 N1 1.341(9) . ?
C5 H5A 0.9500 . ?
C6 C11 1.405(10) . ?
C6 C7 1.415(10) . ?
C6 Ir1 2.083(7) . ?
C7 C8 1.397(10) . ?
C8 C9 1.379(11) . ?
C8 H8A 0.9500 . ?
C9 C10 1.371(12) . ?
C9 H9A 0.9500 . ?
C10 C11 1.393(11) . ?
C10 H10A 0.9500 . ?
C11 H11A 0.9500 . ?
C12 N2 1.371(9) . ?
C12 C13 1.395(11) . ?
C12 C18 1.486(9) . ?
C13 C14 1.385(11) . ?
C13 H13A 0.9500 . ?
C14 C15 1.384(11) . ?
C14 H14A 0.9500 . ?
C15 C16 1.371(11) . ?
C15 H15A 0.9500 . ?
C16 N2 1.345(9) . ?
C16 H16A 0.9500 . ?
C17 C22 1.394(10) . ?
C17 C18 1.417(10) . ?
C17 Ir1 2.090(7) . ?
C18 C19 1.397(10) . ?
C19 C20 1.400(10) . ?
C19 H19A 0.9500 . ?
C20 C21 1.397(11) . ?
C20 C23 1.506(10) . ?
C21 C22 1.377(10) . ?
C21 H21A 0.9500 . ?
C22 H22A 0.9500 . ?
C23 C24 1.596(11) . ?
C24 H24A 1.11(2) . ?
C25 N3 1.366(9) . ?
C25 C26 1.376(10) . ?
C25 C30 1.467(11) . ?
C26 C27 1.388(11) . ?
C26 H26A 0.9500 . ?
C27 C28 1.402(11) . ?
C27 C35 1.519(10) . ?
C28 C29 1.364(10) . ?
C28 H28A 0.9500 . ?
C29 N3 1.361(9) . ?
C29 H29A 0.9500 . ?
C30 C31 1.369(11) . ?
C30 N4 1.374(9) . ?
C31 C32 1.398(11) . ?
C31 H31A 0.9500 . ?
C32 C33 1.403(11) . ?
C32 C39Z 1.516(18) . ?
C32 C39A 1.524(14) . ?
C33 C34 1.359(11) . ?
C33 H33A 0.9500 . ?
C34 N4 1.345(10) . ?
C34 H34A 0.9500 . ?
C35 C37 1.513(13) . ?
C35 C38 1.523(14) . ?
C35 C36 1.529(12) . ?
C36 H36A 0.9800 . ?
C36 H36B 0.9800 . ?
C36 H36C 0.9800 . ?
C37 H37A 0.9800 . ?
C37 H37B 0.9800 . ?
C37 H37C 0.9800 . ?
C38 H38A 0.9800 . ?
C38 H38B 0.9800 . ?
C38 H38C 0.9800 . ?
Ir1 N4 2.015(6) . ?
Ir1 N3 2.026(6) . ?
Ir1 N2 2.053(6) . ?
Ir1 N1 2.056(6) . ?
C43A Cl1A 1.709(15) . ?
C43A Cl2A 1.733(15) . ?
C43A H43A 0.9900 . ?
C43A H43B 0.9900 . ?
C43Z Cl1Z 1.712(15) . ?
C43Z Cl2Z 1.738(16) . ?
C43Z H43C 0.9900 . ?
C43Z H43D 0.9900 . ?
C43B Cl2B 1.713(17) . ?
C43B Cl1B 1.724(14) . ?
C43B H43E 0.9900 . ?
C43B H43F 0.9900 . ?
C43Y Cl2Y 1.724(18) . ?
C43Y Cl1Y 1.726(15) . ?
C43Y H43G 0.9900 . ?
C43Y H43H 0.9900 . ?
C43 Cl1 1.724(17) . ?
C43 Cl2 1.725(18) . ?
C43 H43I 0.9900 . ?
C43 H43J 0.9900 . ?
C39A C41A 1.519(15) . ?
C39A C40A 1.526(15) . ?
C39A C42A 1.547(16) . ?
C40A H40A 0.9800 . ?
C40A H40B 0.9800 . ?
C40A H40C 0.9800 . ?
C41A H41A 0.9800 . ?
C41A H41B 0.9800 . ?
C41A H41C 0.9800 . ?
C42A H42A 0.9800 . ?
C42A H42B 0.9800 . ?
C42A H42C 0.9800 . ?
C39Z C40Z 1.528(18) . ?
C39Z C41Z 1.530(18) . ?
C39Z C42Z 1.535(18) . ?
C40Z H40D 0.9800 . ?
C40Z H40E 0.9800 . ?
C40Z H40F 0.9800 . ?
C41Z H41D 0.9800 . ?
C41Z H41E 0.9800 . ?
C41Z H41F 0.9800 . ?
C42Z H42D 0.9800 . ?
C42Z H42E 0.9800 . ?
C42Z H42F 0.9800 . ?
